data_4131095
loop_
_publ_author_name
'Wang, Denan'
'Talipov, Marat R.'
'Ivanov, Maxim V.'
'Rathore, Rajendra'

_publ_section_title
;
 Energy Gap between the Poly-p-phenylene Bridge and Donor Groups Controls
 the Hole Delocalization in Donor-Bridge-Donor Wires.
;
_journal_issue 50
_journal_name_full 'Journal of the American Chemical Society'
_journal_page_first 16337
_journal_page_last 16344
_journal_paper_doi 10.1021/jacs.6b09209
_journal_volume 138
_journal_year 2016
_chemical_formula_moiety 'Cl6 Sb, C24 H36 N2'
_chemical_formula_sum 'C24 H36 Cl6 N2 Sb'
_chemical_formula_weight 687.00
_space_group_crystal_system monoclinic
_space_group_IT_number 14
_space_group_name_Hall '-P 2yn'
_space_group_name_H-M_alt 'P 1 21/n 1'
_atom_sites_solution_hydrogens geom
_atom_sites_solution_primary direct
_atom_sites_solution_secondary difmap
_audit_creation_date 2016-02-12
_audit_creation_method
;
Olex2 1.2
(compiled 2015.09.30 svn.r3233 for OlexSys, GUI svn.r5103)
;
_cell_angle_alpha 90.00
_cell_angle_beta 93.258(6)
_cell_angle_gamma 90.00
_cell_formula_units_Z 2
_cell_length_a 9.1227(6)
_cell_length_b 12.7639(8)
_cell_length_c 12.5204(9)
_cell_measurement_reflns_used 3334
_cell_measurement_temperature 100.00(10)
_cell_measurement_theta_max 73.9250
_cell_measurement_theta_min 5.8080
_cell_volume 1455.53(17)
_computing_cell_refinement
;
CrysAlisPro, Agilent Technologies,
Version 1.171.37.35 (release 13-08-2014 CrysAlis171 .NET)
(compiled Aug 13 2014,18:06:01)
;
_computing_data_collection
;
CrysAlisPro, Agilent Technologies,
Version 1.171.37.35 (release 13-08-2014 CrysAlis171 .NET)
(compiled Aug 13 2014,18:06:01)
;
_computing_data_reduction
;
CrysAlisPro, Agilent Technologies,
Version 1.171.37.35 (release 13-08-2014 CrysAlis171 .NET)
(compiled Aug 13 2014,18:06:01)
;
_computing_molecular_graphics 'Olex2 (Dolomanov et al., 2009)'
_computing_publication_material 'Olex2 (Dolomanov et al., 2009)'
_computing_structure_refinement 'XL (Sheldrick, 2008)'
_computing_structure_solution 'ShelXS (Sheldrick, 2008)'
_diffrn_ambient_environment N~2~
_diffrn_ambient_temperature 100.00(10)
_diffrn_detector 'CCD plate'
_diffrn_detector_area_resol_mean 10.3756
_diffrn_detector_type Atlas
_diffrn_measured_fraction_theta_full 0.994
_diffrn_measured_fraction_theta_max 0.984
_diffrn_measurement_details
;
#__ type_ start__ end____ width___ exp.time_
  1 omega -124.00  -79.00   1.0000    1.0000
omega____ theta____ kappa____ phi______ frames
    -      -41.3987  -99.0000 -120.0000 45

#__ type_ start__ end____ width___ exp.time_
  2 omega -124.00  -79.00   1.0000    1.0000
omega____ theta____ kappa____ phi______ frames
    -      -41.3987  -99.0000 -150.0000 45

#__ type_ start__ end____ width___ exp.time_
  3 omega  -71.00   33.00   1.0000    1.0000
omega____ theta____ kappa____ phi______ frames
    -      -41.3987   57.0000  120.0000 104

#__ type_ start__ end____ width___ exp.time_
  4 omega -124.00  -79.00   1.0000    1.0000
omega____ theta____ kappa____ phi______ frames
    -      -41.3987  -99.0000   30.0000 45

#__ type_ start__ end____ width___ exp.time_
  5 omega -124.00  -79.00   1.0000    1.0000
omega____ theta____ kappa____ phi______ frames
    -      -41.3987  -99.0000   90.0000 45

#__ type_ start__ end____ width___ exp.time_
  6 omega   30.00   90.00   1.0000    4.5000
omega____ theta____ kappa____ phi______ frames
    -      108.2878  -30.0000   60.0000 60

#__ type_ start__ end____ width___ exp.time_
  7 omega   30.00   90.00   1.0000    4.5000
omega____ theta____ kappa____ phi______ frames
    -      108.2878  -30.0000  -60.0000 60

#__ type_ start__ end____ width___ exp.time_
  8 omega   78.00  178.00   1.0000    4.5000
omega____ theta____ kappa____ phi______ frames
    -      108.2878   30.0000  -30.0000 100

#__ type_ start__ end____ width___ exp.time_
  9 omega   34.00   98.00   1.0000    4.5000
omega____ theta____ kappa____ phi______ frames
    -      108.2878  -45.0000   60.0000 64

#__ type_ start__ end____ width___ exp.time_
 10 omega   94.00  178.00   1.0000    4.5000
omega____ theta____ kappa____ phi______ frames
    -      108.2878  125.0000  150.0000 84

#__ type_ start__ end____ width___ exp.time_
 11 omega   30.00   90.00   1.0000    4.5000
omega____ theta____ kappa____ phi______ frames
    -      108.2878  -30.0000  150.0000 60

#__ type_ start__ end____ width___ exp.time_
 12 omega   30.00   90.00   1.0000    4.5000
omega____ theta____ kappa____ phi______ frames
    -      108.2878  -30.0000 -180.0000 60

#__ type_ start__ end____ width___ exp.time_
 13 omega   30.00  142.00   1.0000    4.5000
omega____ theta____ kappa____ phi______ frames
    -      108.2878  -77.0000 -120.0000 112

#__ type_ start__ end____ width___ exp.time_
 14 omega -115.00  -12.00   1.0000    1.0000
omega____ theta____ kappa____ phi______ frames
    -      -41.3987  -57.0000 -150.0000 103

#__ type_ start__ end____ width___ exp.time_
 15 omega -115.00  -12.00   1.0000    1.0000
omega____ theta____ kappa____ phi______ frames
    -      -41.3987  -57.0000  -30.0000 103

#__ type_ start__ end____ width___ exp.time_
 16 omega -115.00  -12.00   1.0000    1.0000
omega____ theta____ kappa____ phi______ frames
    -      -41.3987  -57.0000   90.0000 103

#__ type_ start__ end____ width___ exp.time_
 17 omega   23.00   99.00   1.0000    1.0000
omega____ theta____ kappa____ phi______ frames
    -       41.3987 -125.0000  -60.0000 76

#__ type_ start__ end____ width___ exp.time_
 18 omega   78.00  178.00   1.0000    4.5000
omega____ theta____ kappa____ phi______ frames
    -      108.2878   61.0000 -150.0000 100

#__ type_ start__ end____ width___ exp.time_
 19 omega   33.00  122.00   1.0000    4.5000
omega____ theta____ kappa____ phi______ frames
    -      108.2878 -125.0000 -150.0000 89

#__ type_ start__ end____ width___ exp.time_
 20 omega   78.00  178.00   1.0000    4.5000
omega____ theta____ kappa____ phi______ frames
    -      108.2878   30.0000  120.0000 100

#__ type_ start__ end____ width___ exp.time_
 21 omega   81.00  128.00   1.0000    4.5000
omega____ theta____ kappa____ phi______ frames
    -      108.2878   45.0000  -90.0000 47

#__ type_ start__ end____ width___ exp.time_
 22 omega   81.00  178.00   1.0000    4.5000
omega____ theta____ kappa____ phi______ frames
    -      108.2878   45.0000   30.0000 97
;
_diffrn_measurement_device 'four-circle diffractometer'
_diffrn_measurement_device_type 'SuperNova, Dual, Cu at zero, Atlas'
_diffrn_measurement_method '\w scans'
_diffrn_orient_matrix_UB_11 -0.1498805000
_diffrn_orient_matrix_UB_12 -0.0561322000
_diffrn_orient_matrix_UB_13 -0.0091314000
_diffrn_orient_matrix_UB_21 0.0210404000
_diffrn_orient_matrix_UB_22 -0.0229369000
_diffrn_orient_matrix_UB_23 -0.1189288000
_diffrn_orient_matrix_UB_31 0.0756243000
_diffrn_orient_matrix_UB_32 -0.1043751000
_diffrn_orient_matrix_UB_33 0.0308337000
_diffrn_radiation_monochromator mirror
_diffrn_radiation_probe x-ray
_diffrn_radiation_type CuK\a
_diffrn_radiation_wavelength 1.54184
_diffrn_reflns_av_R_equivalents 0.1097
_diffrn_reflns_av_unetI/netI 0.0634
_diffrn_reflns_limit_h_max 11
_diffrn_reflns_limit_h_min -11
_diffrn_reflns_limit_k_max 14
_diffrn_reflns_limit_k_min -15
_diffrn_reflns_limit_l_max 15
_diffrn_reflns_limit_l_min -15
_diffrn_reflns_number 14114
_diffrn_reflns_theta_full 72.00
_diffrn_reflns_theta_max 74.26
_diffrn_reflns_theta_min 4.95
_diffrn_source 'sealed X-ray tube'
_diffrn_source_type 'SuperNova (Cu) X-ray Source'
_exptl_absorpt_coefficient_mu 12.706
_exptl_absorpt_correction_T_max 0.779
_exptl_absorpt_correction_T_min 0.345
_exptl_absorpt_correction_type gaussian
_exptl_absorpt_process_details
;
CrysAlisPro, Agilent Technologies,
Version 1.171.37.35 (release 13-08-2014 CrysAlis171 .NET)
(compiled Aug 13 2014,18:06:01)
Numerical absorption correction based on gaussian integration over
			a multifaceted crystal model
Empirical absorption correction using spherical harmonics,
 implemented in SCALE3 ABSPACK scaling algorithm.
;
_exptl_crystal_colour brown
_exptl_crystal_colour_primary brown
_exptl_crystal_density_diffrn 1.568
_exptl_crystal_density_method 'not measured'
_exptl_crystal_description plate
_exptl_crystal_F_000 694
_exptl_crystal_size_max 0.1285
_exptl_crystal_size_mid 0.079
_exptl_crystal_size_min 0.0208
_refine_diff_density_max 1.774
_refine_diff_density_min -1.462
_refine_diff_density_rms 0.154
_refine_ls_extinction_method none
_refine_ls_goodness_of_fit_ref 1.025
_refine_ls_hydrogen_treatment constr
_refine_ls_matrix_type full
_refine_ls_number_parameters 155
_refine_ls_number_reflns 2930
_refine_ls_number_restraints 0
_refine_ls_restrained_S_all 1.025
_refine_ls_R_factor_all 0.0675
_refine_ls_R_factor_gt 0.0555
_refine_ls_shift/su_max 0.000
_refine_ls_shift/su_mean 0.000
_refine_ls_structure_factor_coef Fsqd
_refine_ls_weighting_details 'calc w=1/[\s^2^(Fo^2^)+(0.0909P)^2^+2.3440P] where P=(Fo^2^+2Fc^2^)/3'
_refine_ls_weighting_scheme calc
_refine_ls_wR_factor_gt 0.1410
_refine_ls_wR_factor_ref 0.1507
_reflns_number_gt 2403
_reflns_number_total 2930
_reflns_threshold_expression >2sigma(I)
_cod_data_source_file ja6b09209_si_001.cif
_cod_data_source_block raj26k4
_cod_database_code 4131095
_chemical_oxdiff_formula 'C24 H36 N2 Sb Cl6'
_diffrn_oxdiff_twin_integration_method simultaneous
_olex2_refinement_description
;
1. Fixed Uiso
 At 1.2 times of:
  All C(H) groups
 At 1.5 times of:
  All C(H,H,H) groups
2.a Ternary CH refined with riding coordinates:
 C7(H7), C10(H10)
2.b Aromatic/amide H refined with riding coordinates:
 C2(H2), C3(H3), C5(H5), C6(H6)
2.c Idealised Me refined as rotating group:
 C8(H8A,H8B,H8C), C9(H9A,H9B,H9C), C11(H11A,H11B,H11C), C12(H12A,H12B,H12C)
;
_olex2_date_sample_data_collection 2016-02-11
_olex2_date_sample_submission 2016-02-11
_olex2_submission_special_instructions 'No special instructions were received'

loop_
_space_group_symop_id
_space_group_symop_operation_xyz
1 'x, y, z'
2 '-x+1/2, y+1/2, -z+1/2'
3 '-x, -y, -z'
4 'x-1/2, -y-1/2, z-1/2'

loop_
_atom_site_label
_atom_site_type_symbol
_atom_site_fract_x
_atom_site_fract_y
_atom_site_fract_z
_atom_site_U_iso_or_equiv
_atom_site_adp_type
_atom_site_occupancy
_atom_site_calc_flag
_atom_site_site_symmetry_order
_atom_site_refinement_flags_posn
_atom_site_refinement_flags_adp
_atom_site_refinement_flags_occupancy
Sb1 Sb 0.0000 0.0000 0.5000 0.02519(18) Uani 1 d 2 S T P
Cl1 Cl 0.03605(16) 0.18269(10) 0.51361(12) 0.0378(3) Uani 1 d 1 . . .
Cl2 Cl 0.1552(2) -0.02569(13) 0.65555(13) 0.0489(4) Uani 1 d 1 . . .
Cl3 Cl 0.20442(19) -0.01558(14) 0.39322(16) 0.0523(4) Uani 1 d 1 . . .
N1 N 0.4589(5) 0.3040(4) 0.4433(3) 0.0285(9) Uani 1 d 1 . . .
C1 C 0.0662(6) 0.4717(4) 0.4917(4) 0.0275(10) Uani 1 d 1 . . .
C2 C 0.1707(6) 0.4471(4) 0.5767(4) 0.0279(10) Uani 1 d 1 . . .
H2 H 0.1516 0.4690 0.6471 0.033 Uiso 1 calc 1 R . .
C3 C 0.2972(6) 0.3934(4) 0.5615(4) 0.0298(11) Uani 1 d 1 . . .
H3 H 0.3626 0.3791 0.6215 0.036 Uiso 1 calc 1 R . .
C4 C 0.3345(6) 0.3578(4) 0.4582(4) 0.0281(10) Uani 1 d 1 . . .
C5 C 0.2301(6) 0.3823(4) 0.3720(4) 0.0310(11) Uani 1 d 1 . . .
H5 H 0.2496 0.3612 0.3015 0.037 Uiso 1 calc 1 R . .
C6 C 0.1031(6) 0.4352(4) 0.3888(4) 0.0311(11) Uani 1 d 1 . . .
H6 H 0.0364 0.4483 0.3293 0.037 Uiso 1 calc 1 R . .
C7 C 0.5458(6) 0.2494(4) 0.5307(4) 0.0308(11) Uani 1 d 1 . . .
H7 H 0.6144 0.2024 0.4936 0.037 Uiso 1 calc 1 R . .
C8 C 0.4552(6) 0.1768(5) 0.5968(5) 0.0384(13) Uani 1 d 1 . . .
H8A H 0.3979 0.2184 0.6453 0.058 Uiso 1 calc 1 GR . .
H8B H 0.5207 0.1295 0.6386 0.058 Uiso 1 calc 1 GR . .
H8C H 0.3885 0.1357 0.5491 0.058 Uiso 1 calc 1 GR . .
C9 C 0.6455(7) 0.3233(6) 0.5990(5) 0.0437(14) Uani 1 d 1 . . .
H9A H 0.6919 0.3736 0.5525 0.066 Uiso 1 calc 1 GR . .
H9B H 0.7216 0.2823 0.6385 0.066 Uiso 1 calc 1 GR . .
H9C H 0.5867 0.3610 0.6497 0.066 Uiso 1 calc 1 GR . .
C10 C 0.5063(6) 0.2830(4) 0.3330(4) 0.0297(11) Uani 1 d 1 . . .
H10 H 0.4539 0.3340 0.2837 0.036 Uiso 1 calc 1 R . .
C11 C 0.4601(6) 0.1735(5) 0.2970(5) 0.0350(12) Uani 1 d 1 . . .
H11A H 0.5176 0.1215 0.3389 0.053 Uiso 1 calc 1 GR . .
H11B H 0.4776 0.1649 0.2210 0.053 Uiso 1 calc 1 GR . .
H11C H 0.3555 0.1636 0.3078 0.053 Uiso 1 calc 1 GR . .
C12 C 0.6702(6) 0.3001(5) 0.3244(5) 0.0384(13) Uani 1 d 1 . . .
H12A H 0.6979 0.3687 0.3542 0.058 Uiso 1 calc 1 GR . .
H12B H 0.6938 0.2974 0.2490 0.058 Uiso 1 calc 1 GR . .
H12C H 0.7247 0.2451 0.3642 0.058 Uiso 1 calc 1 GR . .

loop_
_atom_site_aniso_label
_atom_site_aniso_U_11
_atom_site_aniso_U_22
_atom_site_aniso_U_33
_atom_site_aniso_U_23
_atom_site_aniso_U_13
_atom_site_aniso_U_12
Sb1 0.0269(3) 0.0211(3) 0.0275(3) -0.00161(16) 0.00084(17) -0.00090(16)
Cl1 0.0429(7) 0.0216(6) 0.0484(7) -0.0023(5) -0.0014(5) -0.0034(5)
Cl2 0.0617(10) 0.0366(7) 0.0454(8) -0.0023(6) -0.0233(7) 0.0049(7)
Cl3 0.0456(9) 0.0502(9) 0.0638(10) -0.0125(8) 0.0277(8) -0.0064(7)
N1 0.032(2) 0.025(2) 0.028(2) 0.0040(17) 0.0019(16) 0.0058(17)
C1 0.033(3) 0.023(2) 0.026(2) -0.0002(19) 0.0008(19) -0.001(2)
C2 0.030(2) 0.027(3) 0.027(2) 0.000(2) 0.0041(19) -0.001(2)
C3 0.032(3) 0.030(3) 0.027(2) 0.001(2) 0.0000(19) -0.005(2)
C4 0.031(3) 0.021(2) 0.033(3) 0.002(2) 0.003(2) -0.004(2)
C5 0.037(3) 0.026(3) 0.029(2) -0.003(2) 0.003(2) 0.003(2)
C6 0.037(3) 0.028(3) 0.027(2) -0.001(2) 0.000(2) 0.007(2)
C7 0.029(2) 0.034(3) 0.029(2) 0.005(2) -0.001(2) -0.001(2)
C8 0.028(3) 0.043(3) 0.044(3) 0.017(3) 0.003(2) 0.006(2)
C9 0.038(3) 0.053(4) 0.040(3) -0.001(3) -0.004(2) -0.009(3)
C10 0.032(3) 0.027(3) 0.031(2) 0.004(2) 0.005(2) 0.005(2)
C11 0.033(3) 0.033(3) 0.039(3) -0.002(2) 0.001(2) 0.001(2)
C12 0.038(3) 0.038(3) 0.040(3) 0.006(3) 0.010(2) 0.001(2)

loop_
_atom_type_symbol
_atom_type_description
_atom_type_scat_dispersion_real
_atom_type_scat_dispersion_imag
_atom_type_scat_source
C C 0.0181 0.0091 'International Tables Vol C Tables 4.2.6.8 and 6.1.1.4'
H H 0.0000 0.0000 'International Tables Vol C Tables 4.2.6.8 and 6.1.1.4'
N N 0.0311 0.0180 'International Tables Vol C Tables 4.2.6.8 and 6.1.1.4'
Cl Cl 0.3639 0.7018 'International Tables Vol C Tables 4.2.6.8 and 6.1.1.4'
Sb Sb -0.0562 5.8946 'International Tables Vol C Tables 4.2.6.8 and 6.1.1.4'

loop_
_exptl_crystal_face_index_h
_exptl_crystal_face_index_k
_exptl_crystal_face_index_l
_exptl_crystal_face_perp_dist
_exptl_oxdiff_crystal_face_indexfrac_h
_exptl_oxdiff_crystal_face_indexfrac_k
_exptl_oxdiff_crystal_face_indexfrac_l
_exptl_oxdiff_crystal_face_x
_exptl_oxdiff_crystal_face_y
_exptl_oxdiff_crystal_face_z
-2 -6 5 0.0069 -2.1127 -5.9812 5.2484 0.6045 -0.5315 0.6263
2 6 -5 0.0139 2.1127 5.9812 -5.2484 -0.6045 0.5315 -0.6263
0 -4 -7 0.0488 0.0878 -3.9844 -7.0221 0.2746 0.9284 0.2060
2 3 8 0.0552 1.8960 2.9564 7.7730 -0.5211 -0.9523 0.0745
5 -2 -3 0.0343 5.0317 -2.0611 -2.6311 -0.6144 0.4661 0.5145
-5 2 3 0.0343 -5.0317 2.0611 2.6311 0.6144 -0.4661 -0.5145

loop_
_geom_angle_atom_site_label_1
_geom_angle_atom_site_label_2
_geom_angle_atom_site_label_3
_geom_angle
_geom_angle_site_symmetry_1
_geom_angle_site_symmetry_3
Cl1 Sb1 Cl1 180.0 . 3_556
Cl1 Sb1 Cl2 89.82(5) 3_556 .
Cl1 Sb1 Cl2 90.18(5) 3_556 3_556
Cl1 Sb1 Cl2 90.18(5) . .
Cl1 Sb1 Cl2 89.82(5) . 3_556
Cl1 Sb1 Cl3 90.73(5) . .
Cl1 Sb1 Cl3 90.73(5) 3_556 3_556
Cl1 Sb1 Cl3 89.27(5) . 3_556
Cl1 Sb1 Cl3 89.27(5) 3_556 .
Cl2 Sb1 Cl2 180.0 3_556 .
Cl3 Sb1 Cl2 89.97(7) 3_556 3_556
Cl3 Sb1 Cl2 89.97(7) . .
Cl3 Sb1 Cl2 90.03(7) 3_556 .
Cl3 Sb1 Cl2 90.03(7) . 3_556
Cl3 Sb1 Cl3 180.0 . 3_556
C4 N1 C7 123.6(4) . .
C4 N1 C10 120.7(4) . .
C7 N1 C10 115.2(4) . .
C2 C1 C1 122.5(6) . 3_566
C2 C1 C6 114.9(5) . .
C6 C1 C1 122.7(6) . 3_566
C1 C2 H2 118.6 . .
C3 C2 C1 122.8(5) . .
C3 C2 H2 118.6 . .
C2 C3 H3 118.9 . .
C2 C3 C4 122.2(5) . .
C4 C3 H3 118.9 . .
N1 C4 C3 122.2(5) . .
N1 C4 C5 122.4(5) . .
C3 C4 C5 115.4(5) . .
C4 C5 H5 119.2 . .
C6 C5 C4 121.7(5) . .
C6 C5 H5 119.2 . .
C1 C6 H6 118.5 . .
C5 C6 C1 123.0(5) . .
C5 C6 H6 118.5 . .
N1 C7 H7 105.1 . .
N1 C7 C8 113.8(4) . .
N1 C7 C9 113.4(5) . .
C8 C7 H7 105.1 . .
C8 C7 C9 113.2(5) . .
C9 C7 H7 105.1 . .
C7 C8 H8A 109.5 . .
C7 C8 H8B 109.5 . .
C7 C8 H8C 109.5 . .
H8A C8 H8B 109.5 . .
H8A C8 H8C 109.5 . .
H8B C8 H8C 109.5 . .
C7 C9 H9A 109.5 . .
C7 C9 H9B 109.5 . .
C7 C9 H9C 109.5 . .
H9A C9 H9B 109.5 . .
H9A C9 H9C 109.5 . .
H9B C9 H9C 109.5 . .
N1 C10 H10 107.5 . .
N1 C10 C11 110.4(4) . .
N1 C10 C12 112.2(5) . .
C11 C10 H10 107.5 . .
C11 C10 C12 111.6(5) . .
C12 C10 H10 107.5 . .
C10 C11 H11A 109.5 . .
C10 C11 H11B 109.5 . .
C10 C11 H11C 109.5 . .
H11A C11 H11B 109.5 . .
H11A C11 H11C 109.5 . .
H11B C11 H11C 109.5 . .
C10 C12 H12A 109.5 . .
C10 C12 H12B 109.5 . .
C10 C12 H12C 109.5 . .
H12A C12 H12B 109.5 . .
H12A C12 H12C 109.5 . .
H12B C12 H12C 109.5 . .

loop_
_geom_bond_atom_site_label_1
_geom_bond_atom_site_label_2
_geom_bond_distance
_geom_bond_site_symmetry_2
Sb1 Cl1 2.3597(13) .
Sb1 Cl1 2.3598(13) 3_556
Sb1 Cl2 2.3645(14) .
Sb1 Cl2 2.3645(14) 3_556
Sb1 Cl3 2.3639(15) .
Sb1 Cl3 2.3639(15) 3_556
N1 C4 1.349(7) .
N1 C7 1.488(7) .
N1 C10 1.494(6) .
C1 C1 1.432(11) 3_566
C1 C2 1.424(7) .
C1 C6 1.428(7) .
C2 H2 0.9500 .
C2 C3 1.365(8) .
C3 H3 0.9500 .
C3 C4 1.429(7) .
C4 C5 1.433(7) .
C5 H5 0.9500 .
C5 C6 1.368(8) .
C6 H6 0.9500 .
C7 H7 1.0000 .
C7 C8 1.518(7) .
C7 C9 1.536(8) .
C8 H8A 0.9800 .
C8 H8B 0.9800 .
C8 H8C 0.9800 .
C9 H9A 0.9800 .
C9 H9B 0.9800 .
C9 H9C 0.9800 .
C10 H10 1.0000 .
C10 C11 1.520(8) .
C10 C12 1.521(7) .
C11 H11A 0.9800 .
C11 H11B 0.9800 .
C11 H11C 0.9800 .
C12 H12A 0.9800 .
C12 H12B 0.9800 .
C12 H12C 0.9800 .

loop_
_geom_torsion_atom_site_label_1
_geom_torsion_atom_site_label_2
_geom_torsion_atom_site_label_3
_geom_torsion_atom_site_label_4
_geom_torsion
_geom_torsion_site_symmetry_1
N1 C4 C5 C6 178.8(5) .
C1 C1 C2 C3 -179.9(6) 3_566
C1 C1 C6 C5 179.2(7) 3_566
C1 C2 C3 C4 0.1(9) .
C2 C1 C6 C5 -1.2(8) .
C2 C3 C4 N1 -179.5(5) .
C2 C3 C4 C5 -0.1(8) .
C3 C4 C5 C6 -0.6(8) .
C4 N1 C7 C8 51.3(7) .
C4 N1 C7 C9 -80.0(7) .
C4 N1 C10 C11 -97.8(6) .
C4 N1 C10 C12 137.0(5) .
C4 C5 C6 C1 1.3(9) .
C6 C1 C2 C3 0.4(8) .
C7 N1 C4 C3 18.7(8) .
C7 N1 C4 C5 -160.6(5) .
C7 N1 C10 C11 74.0(6) .
C7 N1 C10 C12 -51.1(6) .
C10 N1 C4 C3 -170.2(5) .
C10 N1 C4 C5 10.5(8) .
C10 N1 C7 C8 -120.3(5) .
C10 N1 C7 C9 108.5(6) .

loop_
_diffrn_oxdiff_twin_id
_diffrn_oxdiff_twin_ratio
_diffrn_oxdiff_twin_reflns_isolated
_diffrn_oxdiff_twin_reflns_overlapped
1 0.5419 11773 2686
2 0.4581 11761 2686
